data_7705634
loop_
_publ_author_name
'Saha, Anannya'
'Rajput, Amit'
'Gupta, Puneet'
'Mukherjee, Rabindranath'

_publ_section_title
;
 Probing the electronic structure of [Ru(L<sup>1</sup>)<sub>2</sub>]<sup>
 <i>Z</i> </sup> (<i>z</i> = 0, 1+ and 2+) (H<sub>2</sub>L<sup>1</sup>: a
 tridentate 2-aminophenol derivative) complexes in three ligand redox
 levels.
;
_journal_issue 43
_journal_name_full 'Dalton transactions (Cambridge, England : 2003)'
_journal_page_first 15355
_journal_page_last 15375
_journal_paper_doi 10.1039/d0dt03074k
_journal_volume 49
_journal_year 2020
_chemical_formula_moiety 'C54 H62 N2 O2 Ru S2, 2(B F4), O1.7'
_chemical_formula_sum 'C54 H62 B2 F8 N2 O3.7 Ru S2'
_chemical_formula_weight 1137.06
_space_group_crystal_system monoclinic
_space_group_IT_number 14
_space_group_name_Hall '-P 2yn'
_space_group_name_H-M_alt 'P 1 21/n 1'
_atom_sites_solution_hydrogens geom
_atom_sites_solution_primary dual
_audit_creation_date 2019-06-27
_audit_creation_method
;
Olex2 1.2
(compiled 2018.05.29 svn.r3508 for OlexSys, GUI svn.r5506)
;
_audit_update_record
;
2019-06-27 deposited with the CCDC.	2020-10-07 downloaded from the CCDC.
;
_cell_angle_alpha 90
_cell_angle_beta 109.946(2)
_cell_angle_gamma 90
_cell_formula_units_Z 4
_cell_length_a 15.1356(3)
_cell_length_b 21.8710(3)
_cell_length_c 16.8585(3)
_cell_measurement_reflns_used 23042
_cell_measurement_temperature 100(2)
_cell_measurement_theta_max 66.0910
_cell_measurement_theta_min 2.7900
_cell_volume 5245.92(17)
_computing_cell_refinement 'CrysAlisPro 1.171.38.41 (Rigaku OD, 2015)'
_computing_data_collection 'CrysAlisPro 1.171.38.41 (Rigaku OD, 2015)'
_computing_data_reduction 'CrysAlisPro 1.171.38.41 (Rigaku OD, 2015)'
_computing_molecular_graphics 'Olex2 (Dolomanov et al., 2009)'
_computing_publication_material 'Olex2 (Dolomanov et al., 2009)'
_computing_structure_refinement 'ShelXL (Sheldrick, 2015)'
_computing_structure_solution 'ShelXT (Sheldrick, 2015)'
_diffrn_ambient_temperature 100(2)
_diffrn_detector 'CCD plate'
_diffrn_detector_area_resol_mean 7.9580
_diffrn_detector_type Eos
_diffrn_measured_fraction_theta_full 0.995
_diffrn_measured_fraction_theta_max 0.995
_diffrn_measurement_details
;
List of Runs (angles in degrees, time in seconds):

  # Type    Start    End  Width  t~exp~   \w     \q     \k     \f   Frames
#--------------------------------------------------------------------------
  1  \w    -29.00 108.00   1.00    2.00    --   26.08  38.00 120.00  137
  2  \w      1.00  81.00   1.00    2.00    --   26.08 -99.00-150.00   80
  3  \w    -12.00 102.00   1.00    2.00    --   26.08  57.00 -90.00  114
  4  \w    -12.00 102.00   1.00    2.00    --   26.08  57.00  30.00  114
  5  \w    -13.00 115.00   1.00    2.50    --   67.04 -45.00-180.00  128
  6  \w     12.00 116.00   1.00    2.50    --   67.04-111.00 -30.00  104
  7  \w     30.00 144.00   1.00    2.50    --   67.04  61.00-150.00  114
  8  \w    100.00 152.00   1.00    2.50    --   67.04 111.00-150.00   52
  9  \w    100.00 152.00   1.00    2.50    --   67.04 111.00 120.00   52
 10  \w     30.00 144.00   1.00    2.50    --   67.04  61.00 -30.00  114
 11  \w     19.00 158.00   1.00    2.50    --  108.00 -89.00 -90.00  139
 12  \w    101.00 178.00   1.00    2.50    --  108.00 104.00 150.00   77
 13  \w     69.00 178.00   1.00    2.50    --  108.00  54.00  30.00  109
 14  \w     28.00 158.00   1.00    2.50    --  108.00 -43.00   0.00  130
 15  \w     23.00 151.00   1.00    2.50    --  108.00 -77.00-150.00  128
 16  \w     25.00 178.00   1.00    2.50    --  108.00  21.00   0.00  153
 17  \w     28.00 125.00   1.00    2.50    --  108.00-132.00 124.67   97
 18  \w     21.00 113.00   1.00    2.50    --  108.00-104.00  60.00   92
 19  \w     23.00 151.00   1.00    2.50    --  108.00 -77.00  90.00  128
 20  \w     65.00 178.00   1.00    2.50    --  108.00  77.00 109.94  113
 21  \w     31.00 147.00   1.00    2.50    --  108.00 -54.00-150.00  116
 22  \w     21.00 113.00   1.00    2.50    --  108.00-104.00 150.00   92
 23  \w     21.00 113.00   1.00    2.50    --  108.00-104.00  30.00   92
 24  \w     29.00 145.00   1.00    2.50    --  108.00 -65.00  90.00  116
 25  \w     65.00 178.00   1.00    2.50    --  108.00  77.00  71.31  113
 26  \w     69.00 178.00   1.00    2.50    --  108.00  54.00 -60.00  109
 27  \w    101.00 178.00   1.00    2.50    --  108.00 104.00 120.00   77
 28  \w     86.00 178.00   1.00    2.50    --  108.00 138.00  90.00   92
 29  \w     28.00 123.00   1.00    2.50    --  108.00-129.00 -14.59   95
 30  \w     23.00 151.00   1.00    2.50    --  108.00 -77.00  90.00  128
 31  \w    -50.00  64.00   1.00    2.00    --   26.08 -57.00  90.00  114
 32  \w    -17.00 111.00   1.00    2.00    --   26.08  77.00 150.00  128
 33  \w    -50.00  64.00   1.00    2.00    --   26.08 -57.00 -30.00  114
;
_diffrn_measurement_device 'four-circle diffractometer'
_diffrn_measurement_device_type 'SuperNova, Dual, Cu at zero, Eos'
_diffrn_measurement_method '\w scans'
_diffrn_orient_matrix_type 'CrysAlisPro convention (1999,Acta A55,543-557)'
_diffrn_orient_matrix_UB_11 0.0546655000
_diffrn_orient_matrix_UB_12 -0.0082740000
_diffrn_orient_matrix_UB_13 -0.0614409000
_diffrn_orient_matrix_UB_21 -0.0848324000
_diffrn_orient_matrix_UB_22 0.0251081000
_diffrn_orient_matrix_UB_23 -0.0725616000
_diffrn_orient_matrix_UB_31 0.0394796000
_diffrn_orient_matrix_UB_32 0.0652392000
_diffrn_orient_matrix_UB_33 0.0202034000
_diffrn_radiation_monochromator mirror
_diffrn_radiation_probe x-ray
_diffrn_radiation_type CuK\a
_diffrn_radiation_wavelength 1.54184
_diffrn_reflns_av_R_equivalents 0.0585
_diffrn_reflns_av_unetI/netI 0.0366
_diffrn_reflns_Laue_measured_fraction_full 0.995
_diffrn_reflns_Laue_measured_fraction_max 0.995
_diffrn_reflns_limit_h_max 17
_diffrn_reflns_limit_h_min -17
_diffrn_reflns_limit_k_max 25
_diffrn_reflns_limit_k_min -25
_diffrn_reflns_limit_l_max 19
_diffrn_reflns_limit_l_min -19
_diffrn_reflns_number 49031
_diffrn_reflns_point_group_measured_fraction_full 0.995
_diffrn_reflns_point_group_measured_fraction_max 0.995
_diffrn_reflns_theta_full 66.236
_diffrn_reflns_theta_max 66.236
_diffrn_reflns_theta_min 3.394
_diffrn_source 'micro-focus sealed X-ray tube'
_diffrn_source_type 'SuperNova (Cu) X-ray Source'
_exptl_absorpt_coefficient_mu 3.803
_exptl_absorpt_correction_T_max 1.00000
_exptl_absorpt_correction_T_min 0.41463
_exptl_absorpt_correction_type multi-scan
_exptl_absorpt_process_details
;
CrysAlisPro 1.171.38.41 (Rigaku Oxford Diffraction, 2015)
Empirical absorption correction using spherical harmonics,
 implemented in SCALE3 ABSPACK scaling algorithm.
;
_exptl_crystal_colour green
_exptl_crystal_density_diffrn 1.440
_exptl_crystal_density_method 'not measured'
_exptl_crystal_description block
_exptl_crystal_F_000 2350
_exptl_crystal_size_max 1.00
_exptl_crystal_size_mid 0.8
_exptl_crystal_size_min 0.5
_refine_diff_density_max 2.341
_refine_diff_density_min -1.145
_refine_diff_density_rms 0.162
_refine_ls_extinction_method none
_refine_ls_goodness_of_fit_ref 1.032
_refine_ls_hydrogen_treatment constr
_refine_ls_matrix_type full
_refine_ls_number_parameters 679
_refine_ls_number_reflns 9133
_refine_ls_number_restraints 95
_refine_ls_restrained_S_all 1.052
_refine_ls_R_factor_all 0.0865
_refine_ls_R_factor_gt 0.0835
_refine_ls_shift/su_max 0.001
_refine_ls_shift/su_mean 0.000
_refine_ls_structure_factor_coef Fsqd
_refine_ls_weighting_details 'w=1/[\s^2^(Fo^2^)+(0.1404P)^2^+33.2039P] where P=(Fo^2^+2Fc^2^)/3'
_refine_ls_weighting_scheme calc
_refine_ls_wR_factor_gt 0.2288
_refine_ls_wR_factor_ref 0.2324
_reflns_Friedel_coverage 0.000
_reflns_number_gt 8587
_reflns_number_total 9133
_reflns_threshold_expression 'I > 2\s(I)'
_cod_data_source_file d0dt03074k2.cif
_cod_data_source_block ruox2lt
_cod_depositor_comments 'Adding full bibliography for 7705632--7705637.cif.'
_cod_original_formula_sum 'C54 H62 B2 F8 N2 O3.70 Ru S2'
_cod_database_code 7705634
_shelx_shelxl_version_number 2017/1
_chemical_oxdiff_formula 'Ru C H N O S B F Cl'
_shelx_space_group_comment
;
The symmetry employed for this shelxl refinement is uniquely defined
by the following loop, which should always be used as a source of
symmetry information in preference to the above space-group names.
They are only intended as comments.
;
_reflns_odcompleteness_completeness 97.68
_reflns_odcompleteness_iscentric 1
_reflns_odcompleteness_theta 66.97
_olex2_refinement_description
;
1. Fixed Uiso
 At 1.2 times of:
  All C(H) groups, All C(H,H) groups
 At 1.5 times of:
  All C(H,H,H) groups
2. Restrained distances
 C25-C24
 1.38 with sigma of 0.02
 C27-C22
 1.38 with sigma of 0.02
3. Rigid bond restraints
 C25, C24
 with sigma for 1-2 distances of 0.01 and sigma for 1-3 distances of 0.01
 C26, C25
 with sigma for 1-2 distances of 0.01 and sigma for 1-3 distances of 0.01
 B2, C22, C27
 with sigma for 1-2 distances of 0.01 and sigma for 1-3 distances of 0.01
4. Uiso/Uaniso restraints and constraints
F4 \\sim F3 \\sim F1 \\sim F2 \\sim B1: within 2A with sigma of 0.04 and sigma
for terminal atoms of 0.08
C24 \\sim C25: within 2A with sigma of 0.04 and sigma for terminal atoms of 0.08
C22 \\sim C27: within 1.7A with sigma of 0.04 and sigma for terminal atoms of
0.08
Uanis(B1) \\sim Ueq, Uanis(F1) \\sim Ueq, Uanis(F3) \\sim Ueq, Uanis(F2) \\sim
Ueq: with sigma of 0.01 and sigma for terminal atoms of 0.02
Uanis(C25) \\sim Ueq: with sigma of 0.01 and sigma for terminal atoms of 0.02
Uanis(F8) \\sim Ueq: with sigma of 0.01 and sigma for terminal atoms of 0.02
Uanis(C27) \\sim Ueq: with sigma of 0.1 and sigma for terminal atoms of 0.2
5. Others
 Fixed Sof: F9(0.5) F6(0.5) O4(0.7)
6.a Secondary CH2 refined with riding coordinates:
 C48(H48A,H48B), C21(H21A,H21B)
6.b Aromatic/amide H refined with riding coordinates:
 C7(H7), C34(H34), C13(H13), C40(H40), C46(H46), C45(H45), C16(H16), C19(H19),
 C50(H50), C43(H43), C18(H18), C51(H51), C17(H17), C44(H44), C54(H54), C52(H52),
  C53(H53), C23(H23), C27(H27), C26(H26), C25(H25), C24(H24)
6.c Idealised Me refined as rotating group:
 C6(H6A,H6B,H6C), C11(H11A,H11B,H11C), C5(H5A,H5B,H5C), C4(H4A,H4B,H4C),
 C12(H12A,H12B,H12C), C31(H31A,H31B,H31C), C32(H32A,H32B,H32C), C39(H39A,H39B,
 H39C), C10(H10A,H10B,H10C), C37(H37A,H37B,H37C), C38(H38A,H38B,H38C), C33(H33A,
 H33B,H33C)
;
_olex2_date_sample_data_collection 2019-04-09
_olex2_submission_special_instructions 'No special instructions were received'
_oxdiff_exptl_absorpt_empirical_details
;
Empirical correction (ABSPACK) includes:
- Absorption correction using spherical harmonics
- Frame scaling
;
_oxdiff_exptl_absorpt_empirical_full_max 1.824
_oxdiff_exptl_absorpt_empirical_full_min 0.535

loop_
_space_group_symop_operation_xyz
'x, y, z'
'-x+1/2, y+1/2, -z+1/2'
'-x, -y, -z'
'x-1/2, -y-1/2, z-1/2'

loop_
_atom_site_label
_atom_site_type_symbol
_atom_site_fract_x
_atom_site_fract_y
_atom_site_fract_z
_atom_site_U_iso_or_equiv
_atom_site_adp_type
_atom_site_occupancy
_atom_site_site_symmetry_order
_atom_site_calc_flag
_atom_site_refinement_flags_posn
_atom_site_refinement_flags_adp
_atom_site_refinement_flags_occupancy
_atom_site_disorder_assembly
_atom_site_disorder_group
Ru01 Ru 0.35001(3) 0.43659(2) 0.70168(2) 0.02184(18) Uani 1 1 d . . . . .
S2 S 0.23880(9) 0.40403(7) 0.57581(8) 0.0252(3) Uani 1 1 d . . . . .
S1 S 0.25918(10) 0.38548(7) 0.76691(9) 0.0323(4) Uani 1 1 d . . . . .
O1 O 0.4096(2) 0.50067(17) 0.6485(2) 0.0213(8) Uani 1 1 d . . . . .
O2 O 0.4671(3) 0.44579(19) 0.8061(2) 0.0274(9) Uani 1 1 d . . . . .
N1 N 0.2981(3) 0.5122(2) 0.7343(3) 0.0234(10) Uani 1 1 d . . . . .
N2 N 0.4301(3) 0.3704(2) 0.6809(3) 0.0258(10) Uani 1 1 d . . . . .
C1 C 0.4136(4) 0.5529(3) 0.6861(3) 0.0210(11) Uani 1 1 d . . . . .
C2 C 0.4736(4) 0.6009(2) 0.6785(3) 0.0218(11) Uani 1 1 d . . . . .
C14 C 0.3529(4) 0.5618(2) 0.7364(4) 0.0223(11) Uani 1 1 d . . . . .
C7 C 0.4767(4) 0.6519(3) 0.7264(4) 0.0241(11) Uani 1 1 d . . . . .
H7 H 0.516637 0.683296 0.723013 0.029 Uiso 1 1 calc R . . . .
C8 C 0.4233(4) 0.6609(3) 0.7814(3) 0.0247(11) Uani 1 1 d . . . . .
C29 C 0.6328(4) 0.4327(3) 0.8495(4) 0.0332(14) Uani 1 1 d . . . . .
C34 C 0.7027(4) 0.4064(3) 0.8276(4) 0.0325(13) Uani 1 1 d . . . . .
H34 H 0.764207 0.412673 0.863147 0.039 Uiso 1 1 calc R . . . .
C35 C 0.6883(4) 0.3691(3) 0.7529(4) 0.0302(13) Uani 1 1 d . . . . .
C41 C 0.5226(4) 0.3792(3) 0.7229(4) 0.0276(12) Uani 1 1 d . . . . .
C6 C 0.4720(4) 0.5812(3) 0.5309(4) 0.0294(12) Uani 1 1 d . . . . .
H6A H 0.440696 0.542656 0.527813 0.044 Uiso 1 1 calc GR . . . .
H6B H 0.510099 0.580064 0.495578 0.044 Uiso 1 1 calc GR . . . .
H6C H 0.426123 0.613169 0.512047 0.044 Uiso 1 1 calc GR . . . .
C13 C 0.3604(4) 0.6159(3) 0.7840(3) 0.0247(11) Uani 1 1 d . . . . .
H13 H 0.322947 0.621197 0.817220 0.030 Uiso 1 1 calc R . . . .
C40 C 0.5997(4) 0.3550(3) 0.7040(4) 0.0292(12) Uani 1 1 d . . . . .
H40 H 0.589284 0.329385 0.657718 0.035 Uiso 1 1 calc R . . . .
C47 C 0.2995(4) 0.3365(3) 0.5639(4) 0.0282(12) Uani 1 1 d . . . . .
C3 C 0.5348(4) 0.5936(3) 0.6227(4) 0.0254(12) Uani 1 1 d . . . . .
C9 C 0.4433(4) 0.7167(3) 0.8386(4) 0.0294(12) Uani 1 1 d . . . . .
C42 C 0.3900(4) 0.3247(3) 0.6203(4) 0.0296(12) Uani 1 1 d . . . . .
C15 C 0.2217(4) 0.5094(3) 0.7639(4) 0.0326(14) Uani 1 1 d . . . . .
C28 C 0.5388(4) 0.4214(3) 0.7936(4) 0.0306(13) Uani 1 1 d . . . . .
C49 C 0.1713(4) 0.5007(3) 0.4715(4) 0.0321(13) Uani 1 1 d . . . . .
C11 C 0.4469(5) 0.7747(3) 0.7887(4) 0.0349(14) Uani 1 1 d . . . . .
H11A H 0.493493 0.769811 0.762174 0.052 Uiso 1 1 calc GR . . . .
H11B H 0.463019 0.809066 0.826272 0.052 Uiso 1 1 calc GR . . . .
H11C H 0.386613 0.781458 0.746246 0.052 Uiso 1 1 calc GR . . . .
C46 C 0.2531(4) 0.2939(3) 0.5025(4) 0.0343(14) Uani 1 1 d . . . . .
H46 H 0.193738 0.302461 0.464087 0.041 Uiso 1 1 calc R . . . .
C20 C 0.1959(4) 0.4510(3) 0.7827(4) 0.0349(14) Uani 1 1 d . . . . .
C5 C 0.6045(4) 0.5403(3) 0.6561(4) 0.0297(12) Uani 1 1 d . . . . .
H5A H 0.638125 0.546046 0.715222 0.044 Uiso 1 1 calc GR . . . .
H5B H 0.648104 0.539166 0.626102 0.044 Uiso 1 1 calc GR . . . .
H5C H 0.570445 0.502378 0.647856 0.044 Uiso 1 1 calc GR . . . .
C45 C 0.2961(5) 0.2388(3) 0.4994(5) 0.0411(16) Uani 1 1 d . . . . .
H45 H 0.265688 0.210223 0.458285 0.049 Uiso 1 1 calc R . . . .
C16 C 0.1669(5) 0.5587(3) 0.7690(5) 0.0390(16) Uani 1 1 d . . . . .
H16 H 0.181871 0.597686 0.755358 0.047 Uiso 1 1 calc R . . . .
C36 C 0.7762(4) 0.3500(3) 0.7339(4) 0.0348(14) Uani 1 1 d . . . . .
C48 C 0.2419(4) 0.4504(3) 0.4854(4) 0.0321(13) Uani 1 1 d . . . . .
H48A H 0.304187 0.467478 0.497002 0.039 Uiso 1 1 calc R . . . .
H48B H 0.227033 0.425120 0.435307 0.039 Uiso 1 1 calc R . . . .
C21 C 0.3282(5) 0.3632(3) 0.8757(4) 0.0373(15) Uani 1 1 d . . . . .
H21A H 0.373933 0.394582 0.902415 0.045 Uiso 1 1 calc R . . . .
H21B H 0.287278 0.357520 0.908604 0.045 Uiso 1 1 calc R . . . .
C19 C 0.1176(5) 0.4432(4) 0.8077(5) 0.0496(19) Uani 1 1 d . . . . .
H19 H 0.100933 0.404389 0.820349 0.059 Uiso 1 1 calc R . . . .
C50 C 0.0776(4) 0.4896(4) 0.4247(4) 0.0412(16) Uani 1 1 d . . . . .
H50 H 0.059729 0.451511 0.400049 0.049 Uiso 1 1 calc R . . . .
C4 C 0.5910(5) 0.6515(3) 0.6231(5) 0.0374(15) Uani 1 1 d . . . . .
H4A H 0.548849 0.685511 0.604536 0.056 Uiso 1 1 calc GR . . . .
H4B H 0.626200 0.646367 0.585722 0.056 Uiso 1 1 calc GR . . . .
H4C H 0.633466 0.659172 0.679236 0.056 Uiso 1 1 calc GR . . . .
C12 C 0.3689(6) 0.7265(3) 0.8795(5) 0.0492(19) Uani 1 1 d . . . . .
H12A H 0.307810 0.727162 0.836680 0.074 Uiso 1 1 calc GR . . . .
H12B H 0.380147 0.764734 0.909276 0.074 Uiso 1 1 calc GR . . . .
H12C H 0.371932 0.693816 0.918343 0.074 Uiso 1 1 calc GR . . . .
C43 C 0.4314(5) 0.2677(3) 0.6179(4) 0.0365(14) Uani 1 1 d . . . . .
H43 H 0.490114 0.258350 0.656883 0.044 Uiso 1 1 calc R . . . .
C18 C 0.0650(5) 0.4937(4) 0.8135(5) 0.055(2) Uani 1 1 d . . . . .
H18 H 0.012986 0.488830 0.830374 0.066 Uiso 1 1 calc R . . . .
C51 C 0.0105(5) 0.5349(4) 0.4143(5) 0.0499(19) Uani 1 1 d . . . . .
H51 H -0.051984 0.526940 0.382841 0.060 Uiso 1 1 calc R . . . .
C17 C 0.0888(5) 0.5502(4) 0.7946(5) 0.051(2) Uani 1 1 d . . . . .
H17 H 0.052917 0.583739 0.798713 0.061 Uiso 1 1 calc R . . . .
C44 C 0.3843(5) 0.2258(3) 0.5570(5) 0.0427(16) Uani 1 1 d . . . . .
H44 H 0.412085 0.188188 0.554631 0.051 Uiso 1 1 calc R . . . .
C31 C 0.6166(5) 0.5379(3) 0.9019(4) 0.0419(16) Uani 1 1 d . . . . .
H31A H 0.651139 0.554981 0.868919 0.063 Uiso 1 1 calc GR . . . .
H31B H 0.626605 0.562304 0.951562 0.063 Uiso 1 1 calc GR . . . .
H31C H 0.550788 0.537415 0.869092 0.063 Uiso 1 1 calc GR . . . .
C54 C 0.1963(6) 0.5579(3) 0.5055(5) 0.053(2) Uani 1 1 d . . . . .
H54 H 0.258630 0.566710 0.536749 0.064 Uiso 1 1 calc R . . . .
C32 C 0.6001(7) 0.4461(4) 0.9855(5) 0.054(2) Uani 1 1 d . . . . .
H32A H 0.533432 0.450446 0.958453 0.082 Uiso 1 1 calc GR . . . .
H32B H 0.619802 0.468034 1.037947 0.082 Uiso 1 1 calc GR . . . .
H32C H 0.615471 0.403580 0.996101 0.082 Uiso 1 1 calc GR . . . .
C39 C 0.8285(6) 0.4066(4) 0.7219(5) 0.053(2) Uani 1 1 d . . . . .
H39A H 0.786171 0.432688 0.680206 0.080 Uiso 1 1 calc GR . . . .
H39B H 0.879413 0.394714 0.703492 0.080 Uiso 1 1 calc GR . . . .
H39C H 0.852905 0.428298 0.774420 0.080 Uiso 1 1 calc GR . . . .
F7 F 0.5555(5) 0.1539(4) 0.6848(5) 0.121(3) Uani 1 1 d . . . . .
C10 C 0.5392(5) 0.7076(3) 0.9073(4) 0.0445(17) Uani 1 1 d . . . . .
H10A H 0.537353 0.671922 0.939935 0.067 Uiso 1 1 calc GR . . . .
H10B H 0.554209 0.742746 0.943482 0.067 Uiso 1 1 calc GR . . . .
H10C H 0.586356 0.702263 0.881544 0.067 Uiso 1 1 calc GR . . . .
C52 C 0.0360(6) 0.5913(4) 0.4502(5) 0.055(2) Uani 1 1 d . . . . .
H52 H -0.009078 0.621302 0.445347 0.066 Uiso 1 1 calc R . . . .
C37 C 0.7516(5) 0.3122(4) 0.6533(5) 0.0497(18) Uani 1 1 d . . . . .
H37A H 0.717243 0.276405 0.658672 0.075 Uiso 1 1 calc GR . . . .
H37B H 0.808276 0.300074 0.644103 0.075 Uiso 1 1 calc GR . . . .
H37C H 0.713668 0.336191 0.606370 0.075 Uiso 1 1 calc GR . . . .
C30 C 0.6506(5) 0.4719(4) 0.9280(4) 0.0422(17) Uani 1 1 d . . . . .
C38 C 0.8385(6) 0.3109(5) 0.8074(5) 0.060(2) Uani 1 1 d . . . . .
H38A H 0.858645 0.334930 0.858032 0.090 Uiso 1 1 calc GR . . . .
H38B H 0.892460 0.296974 0.794849 0.090 Uiso 1 1 calc GR . . . .
H38C H 0.803361 0.276231 0.815190 0.090 Uiso 1 1 calc GR . . . .
C53 C 0.1275(7) 0.6023(4) 0.4928(6) 0.068(3) Uani 1 1 d . . . . .
H53 H 0.145263 0.641284 0.514406 0.082 Uiso 1 1 calc R . . . .
C33 C 0.7569(5) 0.4763(5) 0.9785(5) 0.069(3) Uani 1 1 d . . . . .
H33A H 0.780097 0.436818 1.001017 0.103 Uiso 1 1 calc GR . . . .
H33B H 0.767114 0.504927 1.023869 0.103 Uiso 1 1 calc GR . . . .
H33C H 0.789632 0.489831 0.941869 0.103 Uiso 1 1 calc GR . . . .
C22 C 0.3760(8) 0.3053(5) 0.8703(6) 0.069(2) Uani 1 1 d D U . . .
F5 F 0.6455(8) 0.1212(7) 0.8110(7) 0.195(6) Uani 1 1 d . . . . .
F9 F 0.7128(6) 0.1369(9) 0.7117(7) 0.096(5) Uani 0.5 1 d . . P . .
C23 C 0.3195(10) 0.2519(5) 0.8642(6) 0.090(4) Uani 1 1 d . . . . .
H23 H 0.259414 0.252523 0.867562 0.108 Uiso 1 1 calc R . . . .
C27 C 0.4706(8) 0.3020(5) 0.8688(6) 0.078(3) Uani 1 1 d D U . . .
H27 H 0.508043 0.336821 0.877674 0.094 Uiso 1 1 calc R . . . .
F6 F 0.6584(11) 0.0816(9) 0.6981(15) 0.158(10) Uani 0.5 1 d . . P . .
B2 B 0.6459(11) 0.1380(9) 0.7339(13) 0.121(8) Uani 1 1 d . U . . .
F8 F 0.6658(13) 0.2035(11) 0.7633(15) 0.294(9) Uani 1 1 d . U . . .
C26 C 0.5049(7) 0.2457(6) 0.8538(6) 0.078(3) Uani 1 1 d . U . . .
H26 H 0.563277 0.243829 0.846884 0.093 Uiso 1 1 calc R . . . .
C25 C 0.4565(10) 0.1954(6) 0.8491(9) 0.098(4) Uani 1 1 d D U . . .
H25 H 0.483434 0.158109 0.843680 0.118 Uiso 1 1 calc R . . . .
C24 C 0.3666(10) 0.1963(6) 0.8521(8) 0.096(3) Uani 1 1 d D U . . .
H24 H 0.334246 0.159498 0.846005 0.115 Uiso 1 1 calc R . . . .
B1 B 0.1404(14) 0.2625(11) 0.9649(12) 0.104(5) Uani 1 1 d . U . . .
F1 F 0.1780(16) 0.2177(10) 0.9272(14) 0.295(9) Uani 1 1 d . U . . .
F4 F 0.1100(5) 0.3061(3) 0.9433(5) 0.0819(18) Uani 1 1 d . U . . .
F2 F 0.0833(15) 0.2538(10) 1.0105(13) 0.279(8) Uani 1 1 d . U . . .
F3 F 0.2162(18) 0.3005(11) 1.0111(15) 0.314(9) Uani 1 1 d . U . . .
O3 O 0.5112(5) 0.0911(3) 0.4854(4) 0.0504(15) Uani 1 1 d . . . . .
O4 O 0.5093(8) 0.0628(8) 0.5142(9) 0.124(7) Uani 0.7 1 d . . P . .

loop_
_atom_site_aniso_label
_atom_site_aniso_U_11
_atom_site_aniso_U_22
_atom_site_aniso_U_33
_atom_site_aniso_U_23
_atom_site_aniso_U_13
_atom_site_aniso_U_12
Ru01 0.0144(3) 0.0296(3) 0.0209(3) -0.00022(15) 0.00531(18) -0.00333(14)
S2 0.0161(6) 0.0339(7) 0.0250(7) -0.0020(5) 0.0061(5) -0.0078(5)
S1 0.0258(7) 0.0444(9) 0.0275(7) 0.0021(6) 0.0102(6) -0.0122(6)
O1 0.0146(17) 0.0242(18) 0.0258(19) -0.0046(15) 0.0076(15) -0.0041(14)
O2 0.0148(19) 0.042(2) 0.023(2) -0.0013(17) 0.0027(16) 0.0018(16)
N1 0.012(2) 0.034(3) 0.025(2) 0.0013(19) 0.0075(18) 0.0002(18)
N2 0.022(2) 0.029(2) 0.025(2) 0.0016(19) 0.0063(19) -0.0024(19)
C1 0.011(2) 0.029(3) 0.022(3) 0.000(2) 0.003(2) 0.003(2)
C2 0.012(2) 0.026(3) 0.027(3) 0.003(2) 0.007(2) 0.001(2)
C14 0.010(2) 0.032(3) 0.022(3) -0.002(2) 0.003(2) 0.0008(19)
C7 0.015(2) 0.027(3) 0.030(3) -0.003(2) 0.007(2) 0.001(2)
C8 0.020(3) 0.028(3) 0.024(3) 0.001(2) 0.006(2) 0.006(2)
C29 0.021(3) 0.043(4) 0.027(3) -0.006(3) -0.002(2) 0.008(2)
C34 0.020(3) 0.038(3) 0.033(3) -0.002(3) 0.001(2) 0.005(2)
C35 0.025(3) 0.036(3) 0.029(3) 0.001(2) 0.009(2) 0.008(2)
C41 0.024(3) 0.034(3) 0.023(3) 0.001(2) 0.005(2) 0.002(2)
C6 0.029(3) 0.035(3) 0.028(3) 0.002(2) 0.016(3) 0.001(2)
C13 0.014(2) 0.034(3) 0.026(3) 0.000(2) 0.006(2) 0.001(2)
C40 0.029(3) 0.032(3) 0.026(3) -0.002(2) 0.008(2) 0.003(2)
C47 0.024(3) 0.032(3) 0.033(3) -0.002(2) 0.014(2) -0.012(2)
C3 0.021(3) 0.026(3) 0.034(3) -0.005(2) 0.016(2) -0.004(2)
C9 0.028(3) 0.031(3) 0.030(3) -0.005(2) 0.012(3) 0.003(2)
C42 0.031(3) 0.031(3) 0.029(3) -0.002(2) 0.013(2) -0.008(2)
C15 0.015(3) 0.057(4) 0.027(3) -0.005(3) 0.008(2) -0.006(3)
C28 0.020(3) 0.043(3) 0.027(3) -0.001(3) 0.005(2) 0.005(3)
C49 0.027(3) 0.049(4) 0.018(3) 0.008(2) 0.005(2) -0.003(3)
C11 0.039(3) 0.031(3) 0.035(3) -0.003(3) 0.013(3) 0.005(3)
C46 0.027(3) 0.043(4) 0.032(3) -0.009(3) 0.010(3) -0.015(3)
C20 0.024(3) 0.055(4) 0.030(3) 0.001(3) 0.014(3) -0.009(3)
C5 0.020(3) 0.036(3) 0.037(3) -0.002(3) 0.014(2) 0.000(2)
C45 0.042(4) 0.039(4) 0.045(4) -0.017(3) 0.020(3) -0.017(3)
C16 0.020(3) 0.056(4) 0.045(4) -0.009(3) 0.017(3) -0.004(3)
C36 0.025(3) 0.047(4) 0.034(3) 0.003(3) 0.010(3) 0.013(3)
C48 0.022(3) 0.050(4) 0.024(3) 0.000(3) 0.007(2) -0.007(3)
C21 0.040(4) 0.044(4) 0.025(3) 0.003(3) 0.008(3) -0.015(3)
C19 0.030(4) 0.073(5) 0.053(5) 0.004(4) 0.022(3) -0.011(3)
C50 0.024(3) 0.062(5) 0.037(3) -0.006(3) 0.010(3) -0.003(3)
C4 0.033(3) 0.032(3) 0.058(4) -0.007(3) 0.031(3) -0.006(3)
C12 0.069(5) 0.036(4) 0.059(5) -0.013(3) 0.043(4) -0.005(3)
C43 0.035(3) 0.029(3) 0.043(4) 0.000(3) 0.010(3) -0.001(3)
C18 0.028(4) 0.092(6) 0.056(5) -0.010(4) 0.029(3) -0.016(4)
C51 0.026(3) 0.078(6) 0.045(4) 0.008(4) 0.012(3) 0.004(3)
C17 0.021(3) 0.080(6) 0.057(5) -0.015(4) 0.020(3) -0.005(3)
C44 0.048(4) 0.033(3) 0.048(4) -0.005(3) 0.019(3) -0.004(3)
C31 0.030(3) 0.050(4) 0.037(4) -0.016(3) 0.000(3) 0.006(3)
C54 0.051(5) 0.034(4) 0.051(5) 0.010(3) -0.011(4) -0.007(3)
C32 0.068(5) 0.065(5) 0.024(3) -0.004(3) 0.007(3) 0.023(4)
C39 0.044(4) 0.072(5) 0.049(4) -0.007(4) 0.022(4) -0.007(4)
F7 0.058(4) 0.158(7) 0.124(6) 0.074(6) 0.003(4) 0.005(4)
C10 0.049(4) 0.033(3) 0.035(3) -0.009(3) -0.007(3) 0.004(3)
C52 0.052(5) 0.060(5) 0.052(5) 0.023(4) 0.018(4) 0.020(4)
C37 0.041(4) 0.062(5) 0.050(4) -0.005(4) 0.021(3) 0.017(4)
C30 0.026(3) 0.058(4) 0.030(3) -0.015(3) -0.006(3) 0.014(3)
C38 0.049(5) 0.087(6) 0.048(4) 0.019(4) 0.023(4) 0.046(5)
C53 0.082(7) 0.035(4) 0.070(6) 0.012(4) 0.002(5) 0.005(4)
C33 0.033(4) 0.094(7) 0.053(5) -0.043(5) -0.021(3) 0.029(4)
C22 0.092(6) 0.063(5) 0.046(5) -0.001(4) 0.014(5) -0.015(5)
F5 0.156(10) 0.280(16) 0.134(8) 0.127(10) 0.029(7) 0.065(10)
F9 0.018(4) 0.208(16) 0.050(6) 0.034(8) -0.004(4) 0.025(7)
C23 0.133(11) 0.061(6) 0.056(6) 0.002(5) 0.007(6) -0.033(7)
C27 0.114(7) 0.055(5) 0.052(5) 0.016(4) 0.010(5) -0.028(6)
F6 0.060(9) 0.127(13) 0.22(2) -0.089(14) -0.046(11) 0.033(9)
B2 0.064(9) 0.113(12) 0.140(14) 0.076(12) -0.023(9) -0.049(9)
F8 0.215(13) 0.289(16) 0.354(18) 0.047(14) 0.063(13) -0.056(13)
C26 0.052(5) 0.119(8) 0.054(5) 0.041(6) 0.007(4) 0.030(5)
C25 0.130(8) 0.075(6) 0.097(7) -0.013(5) 0.047(6) 0.000(6)
C24 0.132(9) 0.065(7) 0.083(8) -0.008(6) 0.026(8) -0.018(7)
B1 0.104(8) 0.129(9) 0.106(8) -0.008(7) 0.069(7) -0.027(7)
F1 0.329(17) 0.262(15) 0.266(15) -0.015(13) 0.066(13) 0.074(14)
F4 0.085(4) 0.059(3) 0.123(5) 0.013(3) 0.063(4) 0.003(3)
F2 0.271(11) 0.285(11) 0.284(11) -0.001(9) 0.100(8) -0.007(9)
F3 0.308(12) 0.315(12) 0.307(12) -0.016(9) 0.089(9) -0.028(9)
O3 0.063(4) 0.041(3) 0.059(4) -0.013(3) 0.036(3) 0.012(3)
O4 0.058(7) 0.210(16) 0.136(12) 0.109(12) 0.075(8) 0.076(9)

loop_
_atom_type_symbol
_atom_type_description
_atom_type_scat_dispersion_real
_atom_type_scat_dispersion_imag
_atom_type_scat_source
C C 0.0181 0.0091 'International Tables Vol C Tables 4.2.6.8 and 6.1.1.4'
H H 0.0000 0.0000 'International Tables Vol C Tables 4.2.6.8 and 6.1.1.4'
B B 0.0090 0.0039 'International Tables Vol C Tables 4.2.6.8 and 6.1.1.4'
F F 0.0727 0.0534 'International Tables Vol C Tables 4.2.6.8 and 6.1.1.4'
N N 0.0311 0.0180 'International Tables Vol C Tables 4.2.6.8 and 6.1.1.4'
O O 0.0492 0.0322 'International Tables Vol C Tables 4.2.6.8 and 6.1.1.4'
Ru Ru 0.0552 3.2960 'International Tables Vol C Tables 4.2.6.8 and 6.1.1.4'
S S 0.3331 0.5567 'International Tables Vol C Tables 4.2.6.8 and 6.1.1.4'

loop_
_geom_angle_atom_site_label_1
_geom_angle_atom_site_label_2
_geom_angle_atom_site_label_3
_geom_angle
_geom_angle_site_symmetry_1
_geom_angle_site_symmetry_3
_geom_angle_publ_flag
S1 Ru01 S2 85.61(5) . . ?
O1 Ru01 S2 95.77(11) . . ?
O1 Ru01 S1 164.84(11) . . ?
O1 Ru01 O2 85.80(16) . . ?
O2 Ru01 S2 164.62(12) . . ?
O2 Ru01 S1 96.88(12) . . ?
N1 Ru01 S2 106.02(13) . . ?
N1 Ru01 S1 85.17(14) . . ?
N1 Ru01 O1 79.93(17) . . ?
N1 Ru01 O2 89.33(17) . . ?
N1 Ru01 N2 166.92(19) . . ?
N2 Ru01 S2 84.91(14) . . ?
N2 Ru01 S1 103.14(14) . . ?
N2 Ru01 O1 92.02(17) . . ?
N2 Ru01 O2 79.75(18) . . ?
C47 S2 Ru01 96.7(2) . . ?
C47 S2 C48 101.7(3) . . ?
C48 S2 Ru01 111.8(2) . . ?
C20 S1 Ru01 96.8(2) . . ?
C20 S1 C21 102.4(3) . . ?
C21 S1 Ru01 111.9(2) . . ?
C1 O1 Ru01 110.1(3) . . ?
C28 O2 Ru01 110.5(4) . . ?
C14 N1 Ru01 112.1(3) . . ?
C14 N1 C15 126.3(5) . . ?
C15 N1 Ru01 120.8(4) . . ?
C41 N2 Ru01 112.8(4) . . ?
C41 N2 C42 126.5(5) . . ?
C42 N2 Ru01 120.3(4) . . ?
O1 C1 C2 122.1(5) . . ?
O1 C1 C14 117.9(5) . . ?
C2 C1 C14 120.0(5) . . ?
C1 C2 C3 121.0(5) . . ?
C7 C2 C1 116.3(5) . . ?
C7 C2 C3 122.6(5) . . ?
N1 C14 C1 112.1(5) . . ?
N1 C14 C13 127.9(5) . . ?
C13 C14 C1 119.8(5) . . ?
C2 C7 H7 117.3 . . ?
C2 C7 C8 125.4(5) . . ?
C8 C7 H7 117.3 . . ?
C7 C8 C9 119.1(5) . . ?
C13 C8 C7 117.9(5) . . ?
C13 C8 C9 122.8(5) . . ?
C34 C29 C28 115.9(6) . . ?
C34 C29 C30 123.4(6) . . ?
C28 C29 C30 120.7(6) . . ?
C29 C34 H34 117.5 . . ?
C29 C34 C35 124.9(6) . . ?
C35 C34 H34 117.5 . . ?
C34 C35 C36 116.8(5) . . ?
C40 C35 C34 118.8(5) . . ?
C40 C35 C36 124.4(6) . . ?
N2 C41 C40 128.0(5) . . ?
N2 C41 C28 112.0(5) . . ?
C40 C41 C28 119.9(5) . . ?
H6A C6 H6B 109.5 . . ?
H6A C6 H6C 109.5 . . ?
H6B C6 H6C 109.5 . . ?
C3 C6 H6A 109.5 . . ?
C3 C6 H6B 109.5 . . ?
C3 C6 H6C 109.5 . . ?
C14 C13 H13 119.9 . . ?
C8 C13 C14 120.1(5) . . ?
C8 C13 H13 119.9 . . ?
C35 C40 C41 120.2(6) . . ?
C35 C40 H40 119.9 . . ?
C41 C40 H40 119.9 . . ?
C42 C47 S2 119.8(5) . . ?
C46 C47 S2 119.2(5) . . ?
C46 C47 C42 120.7(6) . . ?
C2 C3 C6 109.8(4) . . ?
C2 C3 C5 109.5(5) . . ?
C6 C3 C5 110.1(5) . . ?
C4 C3 C2 111.3(5) . . ?
C4 C3 C6 107.6(5) . . ?
C4 C3 C5 108.4(5) . . ?
C8 C9 C11 110.6(5) . . ?
C8 C9 C12 112.5(5) . . ?
C8 C9 C10 107.9(5) . . ?
C12 C9 C11 107.6(5) . . ?
C12 C9 C10 109.5(6) . . ?
C10 C9 C11 108.7(5) . . ?
C47 C42 N2 116.2(5) . . ?
C47 C42 C43 119.2(6) . . ?
C43 C42 N2 124.4(6) . . ?
C20 C15 N1 116.4(6) . . ?
C16 C15 N1 124.8(6) . . ?
C16 C15 C20 118.6(6) . . ?
O2 C28 C29 121.5(6) . . ?
O2 C28 C41 118.6(5) . . ?
C29 C28 C41 119.9(5) . . ?
C50 C49 C48 119.8(6) . . ?
C54 C49 C48 121.6(6) . . ?
C54 C49 C50 118.5(7) . . ?
C9 C11 H11A 109.5 . . ?
C9 C11 H11B 109.5 . . ?
C9 C11 H11C 109.5 . . ?
H11A C11 H11B 109.5 . . ?
H11A C11 H11C 109.5 . . ?
H11B C11 H11C 109.5 . . ?
C47 C46 H46 120.4 . . ?
C45 C46 C47 119.2(6) . . ?
C45 C46 H46 120.4 . . ?
C15 C20 S1 119.4(5) . . ?
C19 C20 S1 119.9(6) . . ?
C19 C20 C15 120.6(7) . . ?
C3 C5 H5A 109.5 . . ?
C3 C5 H5B 109.5 . . ?
C3 C5 H5C 109.5 . . ?
H5A C5 H5B 109.5 . . ?
H5A C5 H5C 109.5 . . ?
H5B C5 H5C 109.5 . . ?
C46 C45 H45 119.8 . . ?
C46 C45 C44 120.5(6) . . ?
C44 C45 H45 119.8 . . ?
C15 C16 H16 120.0 . . ?
C15 C16 C17 120.1(7) . . ?
C17 C16 H16 120.0 . . ?
C35 C36 C38 108.8(5) . . ?
C39 C36 C35 109.5(6) . . ?
C39 C36 C37 107.7(6) . . ?
C39 C36 C38 110.9(7) . . ?
C37 C36 C35 111.7(5) . . ?
C37 C36 C38 108.2(6) . . ?
S2 C48 H48A 110.0 . . ?
S2 C48 H48B 110.0 . . ?
C49 C48 S2 108.4(4) . . ?
C49 C48 H48A 110.0 . . ?
C49 C48 H48B 110.0 . . ?
H48A C48 H48B 108.4 . . ?
S1 C21 H21A 110.4 . . ?
S1 C21 H21B 110.4 . . ?
H21A C21 H21B 108.6 . . ?
C22 C21 S1 106.8(5) . . ?
C22 C21 H21A 110.4 . . ?
C22 C21 H21B 110.4 . . ?
C20 C19 H19 120.3 . . ?
C18 C19 C20 119.4(7) . . ?
C18 C19 H19 120.3 . . ?
C49 C50 H50 119.7 . . ?
C51 C50 C49 120.6(7) . . ?
C51 C50 H50 119.7 . . ?
C3 C4 H4A 109.5 . . ?
C3 C4 H4B 109.5 . . ?
C3 C4 H4C 109.5 . . ?
H4A C4 H4B 109.5 . . ?
H4A C4 H4C 109.5 . . ?
H4B C4 H4C 109.5 . . ?
C9 C12 H12A 109.5 . . ?
C9 C12 H12B 109.5 . . ?
C9 C12 H12C 109.5 . . ?
H12A C12 H12B 109.5 . . ?
H12A C12 H12C 109.5 . . ?
H12B C12 H12C 109.5 . . ?
C42 C43 H43 120.3 . . ?
C44 C43 C42 119.3(6) . . ?
C44 C43 H43 120.3 . . ?
C19 C18 H18 119.8 . . ?
C17 C18 C19 120.4(6) . . ?
C17 C18 H18 119.8 . . ?
C50 C51 H51 119.9 . . ?
C52 C51 C50 120.3(7) . . ?
C52 C51 H51 119.9 . . ?
C16 C17 H17 119.5 . . ?
C18 C17 C16 120.9(8) . . ?
C18 C17 H17 119.5 . . ?
C45 C44 H44 119.6 . . ?
C43 C44 C45 120.9(7) . . ?
C43 C44 H44 119.6 . . ?
H31A C31 H31B 109.5 . . ?
H31A C31 H31C 109.5 . . ?
H31B C31 H31C 109.5 . . ?
C30 C31 H31A 109.5 . . ?
C30 C31 H31B 109.5 . . ?
C30 C31 H31C 109.5 . . ?
C49 C54 H54 120.4 . . ?
C49 C54 C53 119.2(8) . . ?
C53 C54 H54 120.4 . . ?
H32A C32 H32B 109.5 . . ?
H32A C32 H32C 109.5 . . ?
H32B C32 H32C 109.5 . . ?
C30 C32 H32A 109.5 . . ?
C30 C32 H32B 109.5 . . ?
C30 C32 H32C 109.5 . . ?
C36 C39 H39A 109.5 . . ?
C36 C39 H39B 109.5 . . ?
C36 C39 H39C 109.5 . . ?
H39A C39 H39B 109.5 . . ?
H39A C39 H39C 109.5 . . ?
H39B C39 H39C 109.5 . . ?
C9 C10 H10A 109.5 . . ?
C9 C10 H10B 109.5 . . ?
C9 C10 H10C 109.5 . . ?
H10A C10 H10B 109.5 . . ?
H10A C10 H10C 109.5 . . ?
H10B C10 H10C 109.5 . . ?
C51 C52 H52 120.7 . . ?
C53 C52 C51 118.7(8) . . ?
C53 C52 H52 120.7 . . ?
C36 C37 H37A 109.5 . . ?
C36 C37 H37B 109.5 . . ?
C36 C37 H37C 109.5 . . ?
H37A C37 H37B 109.5 . . ?
H37A C37 H37C 109.5 . . ?
H37B C37 H37C 109.5 . . ?
C29 C30 C31 109.7(5) . . ?
C29 C30 C32 111.3(6) . . ?
C29 C30 C33 110.9(6) . . ?
C31 C30 C33 106.4(7) . . ?
C32 C30 C31 109.5(6) . . ?
C32 C30 C33 108.9(7) . . ?
C36 C38 H38A 109.5 . . ?
C36 C38 H38B 109.5 . . ?
C36 C38 H38C 109.5 . . ?
H38A C38 H38B 109.5 . . ?
H38A C38 H38C 109.5 . . ?
H38B C38 H38C 109.5 . . ?
C54 C53 H53 118.7 . . ?
C52 C53 C54 122.6(8) . . ?
C52 C53 H53 118.7 . . ?
C30 C33 H33A 109.5 . . ?
C30 C33 H33B 109.5 . . ?
C30 C33 H33C 109.5 . . ?
H33A C33 H33B 109.5 . . ?
H33A C33 H33C 109.5 . . ?
H33B C33 H33C 109.5 . . ?
C23 C22 C21 114.2(10) . . ?
C23 C22 C27 122.0(11) . . ?
C27 C22 C21 123.7(8) . . ?
B2 F9 F6 64.3(14) . . ?
C22 C23 H23 123.8 . . ?
C22 C23 C24 112.4(13) . . ?
C24 C23 H23 123.8 . . ?
C22 C27 H27 120.6 . . ?
C26 C27 C22 118.8(9) . . ?
C26 C27 H27 120.6 . . ?
B2 F6 F9 49.5(10) . . ?
F7 B2 F6 102.3(14) . . ?
F7 B2 F8 90.3(15) . . ?
F5 B2 F7 108.4(16) . . ?
F5 B2 F6 102.6(16) . . ?
F5 B2 F8 90.5(19) . . ?
F9 B2 F7 126.3(16) . . ?
F9 B2 F5 125.2(13) . . ?
F9 B2 F6 66(2) . . ?
F9 B2 F8 91.6(14) . . ?
F6 B2 F8 158(2) . . ?
C27 C26 H26 119.4 . . ?
C25 C26 C27 121.2(11) . . ?
C25 C26 H26 119.4 . . ?
C26 C25 H25 119.2 . . ?
C26 C25 C24 121.6(12) . . ?
C24 C25 H25 119.2 . . ?
C23 C24 H24 118.2 . . ?
C25 C24 C23 123.6(12) . . ?
C25 C24 H24 118.2 . . ?
F1 B1 F3 106.5(19) . . ?
F4 B1 F1 132.1(19) . . ?
F4 B1 F2 92.0(18) . . ?
F4 B1 F3 80.7(18) . . ?
F2 B1 F1 127(2) . . ?
F2 B1 F3 108.9(19) . . ?
B1 F4 F2 50.5(10) . . ?
B1 F4 F3 59.0(13) . . ?
F3 F4 F2 83.5(11) . . ?
B1 F2 F4 37.5(12) . . ?
B1 F3 F4 40.3(12) . . ?

loop_
_geom_bond_atom_site_label_1
_geom_bond_atom_site_label_2
_geom_bond_distance
_geom_bond_site_symmetry_2
_geom_bond_publ_flag
Ru01 S2 2.3252(13) . ?
Ru01 S1 2.3195(14) . ?
Ru01 O1 2.034(4) . ?
Ru01 O2 2.038(4) . ?
Ru01 N1 1.987(5) . ?
Ru01 N2 1.995(5) . ?
S2 C47 1.788(6) . ?
S2 C48 1.844(6) . ?
S1 C20 1.792(7) . ?
S1 C21 1.840(6) . ?
O1 C1 1.297(7) . ?
O2 C28 1.290(7) . ?
N1 C14 1.359(7) . ?
N1 C15 1.409(7) . ?
N2 C41 1.350(8) . ?
N2 C42 1.410(8) . ?
C1 C2 1.422(8) . ?
C1 C14 1.461(8) . ?
C2 C7 1.368(8) . ?
C2 C3 1.537(7) . ?
C14 C13 1.412(8) . ?
C7 H7 0.9300 . ?
C7 C8 1.437(8) . ?
C8 C13 1.381(8) . ?
C8 C9 1.520(8) . ?
C29 C34 1.361(9) . ?
C29 C28 1.435(9) . ?
C29 C30 1.521(9) . ?
C34 H34 0.9300 . ?
C34 C35 1.453(9) . ?
C35 C40 1.349(9) . ?
C35 C36 1.529(8) . ?
C41 C40 1.413(8) . ?
C41 C28 1.460(9) . ?
C6 H6A 0.9600 . ?
C6 H6B 0.9600 . ?
C6 H6C 0.9600 . ?
C6 C3 1.539(8) . ?
C13 H13 0.9300 . ?
C40 H40 0.9300 . ?
C47 C42 1.399(9) . ?
C47 C46 1.391(8) . ?
C3 C5 1.545(8) . ?
C3 C4 1.525(8) . ?
C9 C11 1.534(9) . ?
C9 C12 1.522(9) . ?
C9 C10 1.530(9) . ?
C42 C43 1.401(9) . ?
C15 C20 1.403(10) . ?
C15 C16 1.381(10) . ?
C49 C48 1.495(9) . ?
C49 C50 1.389(9) . ?
C49 C54 1.375(10) . ?
C11 H11A 0.9600 . ?
C11 H11B 0.9600 . ?
C11 H11C 0.9600 . ?
C46 H46 0.9300 . ?
C46 C45 1.378(10) . ?
C20 C19 1.398(9) . ?
C5 H5A 0.9600 . ?
C5 H5B 0.9600 . ?
C5 H5C 0.9600 . ?
C45 H45 0.9300 . ?
C45 C44 1.387(11) . ?
C16 H16 0.9300 . ?
C16 C17 1.403(9) . ?
C36 C39 1.521(11) . ?
C36 C37 1.524(10) . ?
C36 C38 1.536(9) . ?
C48 H48A 0.9700 . ?
C48 H48B 0.9700 . ?
C21 H21A 0.9700 . ?
C21 H21B 0.9700 . ?
C21 C22 1.476(13) . ?
C19 H19 0.9300 . ?
C19 C18 1.385(12) . ?
C50 H50 0.9300 . ?
C50 C51 1.385(11) . ?
C4 H4A 0.9600 . ?
C4 H4B 0.9600 . ?
C4 H4C 0.9600 . ?
C12 H12A 0.9600 . ?
C12 H12B 0.9600 . ?
C12 H12C 0.9600 . ?
C43 H43 0.9300 . ?
C43 C44 1.381(10) . ?
C18 H18 0.9300 . ?
C18 C17 1.355(13) . ?
C51 H51 0.9300 . ?
C51 C52 1.370(13) . ?
C17 H17 0.9300 . ?
C44 H44 0.9300 . ?
C31 H31A 0.9600 . ?
C31 H31B 0.9600 . ?
C31 H31C 0.9600 . ?
C31 C30 1.545(10) . ?
C54 H54 0.9300 . ?
C54 C53 1.386(12) . ?
C32 H32A 0.9600 . ?
C32 H32B 0.9600 . ?
C32 H32C 0.9600 . ?
C32 C30 1.533(12) . ?
C39 H39A 0.9600 . ?
C39 H39B 0.9600 . ?
C39 H39C 0.9600 . ?
F7 B2 1.380(16) . ?
C10 H10A 0.9600 . ?
C10 H10B 0.9600 . ?
C10 H10C 0.9600 . ?
C52 H52 0.9300 . ?
C52 C53 1.347(13) . ?
C37 H37A 0.9600 . ?
C37 H37B 0.9600 . ?
C37 H37C 0.9600 . ?
C30 C33 1.546(9) . ?
C38 H38A 0.9600 . ?
C38 H38B 0.9600 . ?
C38 H38C 0.9600 . ?
C53 H53 0.9300 . ?
C33 H33A 0.9600 . ?
C33 H33B 0.9600 . ?
C33 H33C 0.9600 . ?
C22 C23 1.432(14) . ?
C22 C27 1.443(13) . ?
F5 B2 1.35(2) . ?
F9 F6 1.44(2) . ?
F9 B2 1.19(2) . ?
C23 H23 0.9300 . ?
C23 C24 1.458(18) . ?
C27 H27 0.9300 . ?
C27 C26 1.392(16) . ?
F6 B2 1.41(3) . ?
B2 F8 1.51(3) . ?
C26 H26 0.9300 . ?
C26 C25 1.310(17) . ?
C25 H25 0.9300 . ?
C25 C24 1.379(14) . ?
C24 H24 0.9300 . ?
B1 F1 1.39(3) . ?
B1 F4 1.07(2) . ?
B1 F2 1.35(2) . ?
B1 F3 1.41(3) . ?
F4 F2 1.75(2) . ?
F4 F3 1.63(2) . ?
O3 O4 0.792(12) . ?
